data_7105115
loop_
_publ_author_name
'Lin, Mei-Jin'
'Jouaiti, Abdelaziz'
'Pocic, David'
'Kyritsakas, Nathalie'
'Planeix, Jean-Marc'
'Hosseini, Mir Wais'

_publ_section_title
;
 Molecular tectonics: tubular crystals with controllable channel size
 and orientation.
;
_journal_issue 1
_journal_name_full 'Chemical communications (Cambridge, England)'
_journal_page_first 112
_journal_page_last 114
_journal_paper_doi 10.1039/b915665h
_journal_volume 46
_journal_year 2009
_chemical_formula_moiety 'C28 H24 F6 N4 O4 S4 Si Zn, 2(C2 H6 O), 0.25(C4 H4 Cl12)'
_chemical_formula_sum 'C30.5 H30.5 Cl1.5 F6 N4 O5 S4 Si Zn'
_chemical_formula_weight 921.96
_chemical_name_systematic
;

?

;
_space_group_IT_number 15
_symmetry_cell_setting monoclinic
_symmetry_space_group_name_Hall '-C 2yc'
_symmetry_space_group_name_H-M 'C 1 2/c 1'
_atom_sites_solution_hydrogens geom
_atom_sites_solution_primary direct
_atom_sites_solution_secondary difmap
_audit_creation_method SHELXL-97
_cell_angle_alpha 90.00
_cell_angle_beta 112.227(3)
_cell_angle_gamma 90.00
_cell_formula_units_Z 4
_cell_length_a 22.512(2)
_cell_length_b 14.5274(17)
_cell_length_c 15.2352(16)
_cell_measurement_reflns_used 1095
_cell_measurement_temperature 173(2)
_cell_measurement_theta_max 27.39
_cell_measurement_theta_min 2.46
_cell_volume 4612.2(8)
_computing_cell_refinement 'Bruker SMART'
_computing_data_collection 'Bruker SMART'
_computing_data_reduction 'Bruker SAINT'
_computing_molecular_graphics 'Bruker SHELXTL'
_computing_publication_material 'Bruker SHELXTL'
_computing_structure_refinement 'SHELXL-97 (Sheldrick, 1997)'
_computing_structure_solution 'SHELXS-97 (Sheldrick, 1990)'
_diffrn_ambient_temperature 173(2)
_diffrn_measured_fraction_theta_full 0.986
_diffrn_measured_fraction_theta_max 0.986
_diffrn_measurement_device_type 'CCD area detector'
_diffrn_measurement_method 'phi and omega scans'
_diffrn_radiation_monochromator graphite
_diffrn_radiation_source 'fine-focus sealed tube'
_diffrn_radiation_type MoK\a
_diffrn_radiation_wavelength 0.71073
_diffrn_reflns_av_R_equivalents 0.0413
_diffrn_reflns_av_sigmaI/netI 0.0534
_diffrn_reflns_limit_h_max 20
_diffrn_reflns_limit_h_min -29
_diffrn_reflns_limit_k_max 18
_diffrn_reflns_limit_k_min -18
_diffrn_reflns_limit_l_max 19
_diffrn_reflns_limit_l_min -14
_diffrn_reflns_number 15152
_diffrn_reflns_theta_full 27.51
_diffrn_reflns_theta_max 27.51
_diffrn_reflns_theta_min 1.71
_exptl_absorpt_coefficient_mu 0.888
_exptl_absorpt_correction_T_max 0.9165
_exptl_absorpt_correction_T_min 0.8784
_exptl_absorpt_correction_type multi-scan
_exptl_absorpt_process_details sadabs
_exptl_crystal_colour colorless
_exptl_crystal_density_diffrn 1.328
_exptl_crystal_density_meas ?
_exptl_crystal_density_method 'not measured'
_exptl_crystal_description prism
_exptl_crystal_F_000 1876
_exptl_crystal_size_max 0.15
_exptl_crystal_size_mid 0.12
_exptl_crystal_size_min 0.10
_refine_diff_density_max 1.313
_refine_diff_density_min -0.816
_refine_diff_density_rms 0.323
_refine_ls_extinction_method none
_refine_ls_goodness_of_fit_ref 1.020
_refine_ls_hydrogen_treatment constr
_refine_ls_matrix_type full
_refine_ls_number_parameters 280
_refine_ls_number_reflns 5237
_refine_ls_number_restraints 2
_refine_ls_restrained_S_all 1.021
_refine_ls_R_factor_all 0.1365
_refine_ls_R_factor_gt 0.1157
_refine_ls_shift/su_max 0.000
_refine_ls_shift/su_mean 0.000
_refine_ls_structure_factor_coef Fsqd
_refine_ls_weighting_details 'calc w=1/[\s^2^(Fo^2^)+(0.2000P)^2^+0.0000P] where P=(Fo^2^+2Fc^2^)/3'
_refine_ls_weighting_scheme calc
_refine_ls_wR_factor_gt 0.3446
_refine_ls_wR_factor_ref 0.3703
_reflns_number_gt 4160
_reflns_number_total 5237
_reflns_threshold_expression >2sigma(I)
_cod_data_source_file b915665h.txt
_cod_data_source_block e1286a
_cod_depositor_comments
;
The following automatic conversions were performed:
'_symmetry_cell_setting' value 'Monoclinic' changed to 'monoclinic'
according to '/home/saulius/struct/CIF-dictionaries/cif_core.dic'
dictionary named 'cif_core.dic' version 2.4.1 from 2010-06-29.

Automatic conversion script
Id: cif_fix_enum 1527 2010-12-29 10:47:43Z saulius 

The following automatic conversions were performed:

'_exptl_crystal_density_meas' value 'none' was changed to '?' - the
value is perceived as not measured.

Automatic conversion script
Id: cif_fix_values 3008 2015-01-20 13:52:24Z robertas 
;
_cod_original_sg_symbol_H-M C2/c
_cod_original_formula_sum 'C30.50 H30.50 Cl1.50 F6 N4 O5 S4 Si Zn'
_cod_database_code 7105115

loop_
_symmetry_equiv_pos_as_xyz
'x, y, z'
'-x, y, -z+1/2'
'x+1/2, y+1/2, z'
'-x+1/2, y+1/2, -z+1/2'
'-x, -y, -z'
'x, -y, z-1/2'
'-x+1/2, -y+1/2, -z'
'x+1/2, -y+1/2, z-1/2'

loop_
_atom_site_label
_atom_site_type_symbol
_atom_site_fract_x
_atom_site_fract_y
_atom_site_fract_z
_atom_site_U_iso_or_equiv
_atom_site_adp_type
_atom_site_occupancy
_atom_site_symmetry_multiplicity
_atom_site_calc_flag
_atom_site_refinement_flags
_atom_site_disorder_assembly
_atom_site_disorder_group
Zn1 Zn 0.5000 0.0000 0.0000 0.0200(4) Uani 1 2 d S . .
Si1 Si 0.5000 0.01518(16) 0.2500 0.0189(5) Uani 1 2 d S . .
F1 F 0.49825(18) 0.0142(3) 0.1351(3) 0.0256(9) Uani 1 1 d . . .
F2 F 0.5000 0.1292(4) 0.2500 0.0376(14) Uani 1 2 d S . .
F3 F 0.42040(19) 0.0140(3) 0.2077(3) 0.0327(10) Uani 1 1 d . . .
F4 F 0.5000 -0.1003(4) 0.2500 0.0316(12) Uani 1 2 d S . .
N1 N 0.5801(3) -0.0948(4) 0.0507(4) 0.0259(11) Uani 1 1 d . . .
C1 C 0.6176(4) -0.1182(6) 0.0052(5) 0.0377(17) Uani 1 1 d . . .
H1 H 0.6099 -0.0897 -0.0542 0.045 Uiso 1 1 calc R . .
C2 C 0.6673(4) -0.1815(6) 0.0383(6) 0.0395(18) Uani 1 1 d . . .
H2 H 0.6936 -0.1946 0.0036 0.047 Uiso 1 1 calc R . .
C3 C 0.6773(3) -0.2251(5) 0.1236(5) 0.0277(13) Uani 1 1 d . . .
C4 C 0.6387(3) -0.2027(5) 0.1723(5) 0.0312(14) Uani 1 1 d . . .
H4 H 0.6447 -0.2318 0.2309 0.037 Uiso 1 1 calc R . .
C5 C 0.5910(3) -0.1375(5) 0.1349(5) 0.0301(14) Uani 1 1 d . . .
H5 H 0.5650 -0.1219 0.1693 0.036 Uiso 1 1 calc R . .
C6 C 0.7298(3) -0.2970(5) 0.1583(5) 0.0325(15) Uani 1 1 d . . .
O1 O 0.7694(3) -0.3052(4) 0.1249(4) 0.0482(15) Uani 1 1 d . . .
S1 S 0.72605(9) -0.36795(13) 0.24984(13) 0.0348(5) Uani 1 1 d . . .
C7 C 0.7888(4) -0.4470(5) 0.2575(5) 0.0372(16) Uani 1 1 d . . .
H7A H 0.8261 -0.4117 0.2565 0.045 Uiso 1 1 calc R . .
H7B H 0.8023 -0.4796 0.3190 0.045 Uiso 1 1 calc R . .
C8 C 0.7700(4) 0.4822(5) 0.1784(6) 0.0357(16) Uani 1 1 d . . .
H8A H 0.8081 0.4452 0.1833 0.043 Uiso 1 1 calc R . .
H8B H 0.7544 0.5139 0.1163 0.043 Uiso 1 1 calc R . .
S2 S 0.70796(10) 0.40694(15) 0.18543(15) 0.0428(6) Uani 1 1 d . . .
C9 C 0.6959(4) 0.3403(5) 0.0848(6) 0.0392(17) Uani 1 1 d . . .
O2 O 0.7235(3) 0.3560(5) 0.0304(6) 0.062(2) Uani 1 1 d . . .
C10 C 0.6481(3) 0.2632(5) 0.0664(5) 0.0312(14) Uani 1 1 d . . .
C11 C 0.6458(4) 0.1989(6) -0.0017(6) 0.0384(17) Uani 1 1 d . . .
H11 H 0.6735 0.2044 -0.0354 0.046 Uiso 1 1 calc R . .
C12 C 0.6025(3) 0.1262(5) -0.0203(5) 0.0333(15) Uani 1 1 d . . .
H12 H 0.6005 0.0828 -0.0681 0.040 Uiso 1 1 calc R . .
N2 N 0.5634(3) 0.1155(4) 0.0276(4) 0.0247(11) Uani 1 1 d . . .
C13 C 0.5655(3) 0.1791(5) 0.0929(5) 0.0306(14) Uani 1 1 d . . .
H13 H 0.5374 0.1724 0.1258 0.037 Uiso 1 1 calc R . .
C14 C 0.6065(4) 0.2530(5) 0.1143(5) 0.0350(15) Uani 1 1 d . . .
H14 H 0.6065 0.2966 0.1608 0.042 Uiso 1 1 calc R . .
C15 C 0.5883(14) 0.592(2) 0.8924(17) 0.0384(17) Uani 0.25 1 d P . .
H15 H 0.5637 0.5433 0.8460 0.046 Uiso 0.25 1 calc PR . .
Cl1 Cl 0.6798(6) 0.5779(7) 0.9176(6) 0.067(3) Uani 0.25 1 d P . .
Cl2 Cl 0.5675(4) 0.7006(5) 0.8400(5) 0.0448(18) Uani 0.25 1 d P . .
Cl3 Cl 0.5899(7) 0.5655(10) 0.9966(6) 0.099(6) Uani 0.25 1 d P . .
O3 O 0.5817(5) 0.3599(7) 0.8066(10) 0.0384(17) Uani 0.50 1 d PD F -1
H3 H 0.5839 0.4148 0.8248 0.046 Uiso 0.50 1 calc PR F -1
C16 C 0.5233(13) 0.316(2) 0.812(2) 0.106(10) Uiso 0.50 1 d PD F -1
H16A H 0.5343 0.2509 0.8312 0.128 Uiso 0.50 1 calc PR F -1
H16B H 0.4902 0.3146 0.7467 0.128 Uiso 0.50 1 calc PR F -1
C17 C 0.4919(6) 0.3572(8) 0.8777(9) 0.025(3) Uani 0.50 1 d PD F -1
H17A H 0.5207 0.4032 0.9194 0.038 Uiso 0.50 1 calc PR F -1
H17B H 0.4841 0.3081 0.9161 0.038 Uiso 0.50 1 calc PR F -1
H17C H 0.4511 0.3864 0.8391 0.038 Uiso 0.50 1 calc PR F -1

loop_
_atom_site_aniso_label
_atom_site_aniso_U_11
_atom_site_aniso_U_22
_atom_site_aniso_U_33
_atom_site_aniso_U_23
_atom_site_aniso_U_13
_atom_site_aniso_U_12
Zn1 0.0209(6) 0.0248(6) 0.0160(6) 0.0006(3) 0.0088(4) 0.0000(3)
Si1 0.0208(11) 0.0232(11) 0.0140(11) 0.000 0.0079(9) 0.000
F1 0.027(2) 0.034(2) 0.0182(17) 0.0011(14) 0.0107(15) 0.0021(14)
F2 0.064(4) 0.021(3) 0.037(3) 0.000 0.030(3) 0.000
F3 0.0198(19) 0.058(3) 0.0215(19) 0.0002(17) 0.0091(15) 0.0019(16)
F4 0.048(3) 0.025(3) 0.033(3) 0.000 0.028(3) 0.000
N1 0.025(3) 0.029(3) 0.023(2) 0.002(2) 0.007(2) 0.001(2)
C1 0.040(4) 0.049(4) 0.029(3) 0.012(3) 0.018(3) 0.011(3)
C2 0.034(4) 0.055(5) 0.035(4) 0.012(3) 0.020(3) 0.013(3)
C3 0.028(3) 0.028(3) 0.028(3) 0.007(2) 0.012(3) 0.004(2)
C4 0.043(4) 0.031(3) 0.023(3) 0.008(2) 0.016(3) 0.010(3)
C5 0.034(3) 0.038(4) 0.024(3) 0.000(3) 0.017(3) 0.011(3)
C6 0.033(3) 0.034(4) 0.034(3) 0.005(3) 0.017(3) 0.007(3)
O1 0.048(3) 0.054(4) 0.054(3) 0.015(3) 0.032(3) 0.024(3)
S1 0.0351(10) 0.0327(10) 0.0373(10) 0.0073(7) 0.0145(8) 0.0075(7)
C7 0.034(4) 0.032(4) 0.038(4) -0.002(3) 0.006(3) 0.002(3)
C8 0.037(4) 0.025(3) 0.044(4) -0.003(3) 0.015(3) -0.003(3)
S2 0.0428(11) 0.0428(11) 0.0435(11) -0.0071(8) 0.0172(9) -0.0167(8)
C9 0.033(4) 0.034(4) 0.054(5) -0.008(3) 0.020(3) -0.006(3)
O2 0.066(4) 0.060(4) 0.081(5) -0.029(4) 0.053(4) -0.034(3)
C10 0.023(3) 0.032(3) 0.038(3) 0.001(3) 0.011(3) -0.004(2)
C11 0.034(4) 0.048(4) 0.042(4) -0.012(3) 0.026(3) -0.012(3)
C12 0.032(3) 0.040(4) 0.032(3) -0.011(3) 0.016(3) -0.007(3)
N2 0.023(2) 0.029(3) 0.023(2) 0.002(2) 0.010(2) 0.000(2)
C13 0.031(3) 0.033(4) 0.035(3) 0.001(3) 0.020(3) -0.004(3)
C14 0.038(4) 0.031(3) 0.042(4) -0.009(3) 0.023(3) -0.005(3)
C15 0.034(4) 0.048(4) 0.042(4) -0.012(3) 0.026(3) -0.012(3)
Cl1 0.104(8) 0.041(5) 0.033(4) 0.007(3) 0.000(4) 0.007(5)
Cl2 0.065(5) 0.030(3) 0.026(3) 0.006(3) 0.001(3) 0.000(3)
Cl3 0.148(12) 0.119(10) 0.027(4) 0.003(5) 0.029(5) -0.093(10)
O3 0.034(4) 0.048(4) 0.042(4) -0.012(3) 0.026(3) -0.012(3)
C17 0.019(5) 0.021(6) 0.037(7) -0.016(5) 0.013(5) -0.019(4)

loop_
_atom_type_symbol
_atom_type_description
_atom_type_scat_dispersion_real
_atom_type_scat_dispersion_imag
_atom_type_scat_source
C C 0.0033 0.0016 'International Tables Vol C Tables 4.2.6.8 and 6.1.1.4'
H H 0.0000 0.0000 'International Tables Vol C Tables 4.2.6.8 and 6.1.1.4'
N N 0.0061 0.0033 'International Tables Vol C Tables 4.2.6.8 and 6.1.1.4'
O O 0.0106 0.0060 'International Tables Vol C Tables 4.2.6.8 and 6.1.1.4'
F F 0.0171 0.0103 'International Tables Vol C Tables 4.2.6.8 and 6.1.1.4'
Si Si 0.0817 0.0704 'International Tables Vol C Tables 4.2.6.8 and 6.1.1.4'
S S 0.1246 0.1234 'International Tables Vol C Tables 4.2.6.8 and 6.1.1.4'
Zn Zn 0.2839 1.4301 'International Tables Vol C Tables 4.2.6.8 and 6.1.1.4'
Cl Cl 0.1484 0.1585 'International Tables Vol C Tables 4.2.6.8 and 6.1.1.4'

loop_
_geom_angle_atom_site_label_1
_geom_angle_atom_site_label_2
_geom_angle_atom_site_label_3
_geom_angle
_geom_angle_site_symmetry_1
_geom_angle_site_symmetry_3
_geom_angle_publ_flag
F1 Zn1 F1 180.0 5_655 . ?
F1 Zn1 N2 90.67(17) 5_655 . ?
F1 Zn1 N2 89.34(17) . . ?
F1 Zn1 N2 89.33(17) 5_655 5_655 ?
F1 Zn1 N2 90.66(17) . 5_655 ?
N2 Zn1 N2 180.0 . 5_655 ?
F1 Zn1 N1 88.01(17) 5_655 . ?
F1 Zn1 N1 91.99(17) . . ?
N2 Zn1 N1 91.5(2) . . ?
N2 Zn1 N1 88.5(2) 5_655 . ?
F1 Zn1 N1 91.99(17) 5_655 5_655 ?
F1 Zn1 N1 88.01(17) . 5_655 ?
N2 Zn1 N1 88.5(2) . 5_655 ?
N2 Zn1 N1 91.5(2) 5_655 5_655 ?
N1 Zn1 N1 179.997(1) . 5_655 ?
F2 Si1 F3 90.60(18) . 2_655 ?
F2 Si1 F3 90.59(18) . . ?
F3 Si1 F3 178.8(4) 2_655 . ?
F2 Si1 F4 180.000(1) . . ?
F3 Si1 F4 89.40(18) 2_655 . ?
F3 Si1 F4 89.41(18) . . ?
F2 Si1 F1 90.47(15) . . ?
F3 Si1 F1 90.03(18) 2_655 . ?
F3 Si1 F1 89.96(18) . . ?
F4 Si1 F1 89.53(15) . . ?
F2 Si1 F1 90.47(15) . 2_655 ?
F3 Si1 F1 89.96(18) 2_655 2_655 ?
F3 Si1 F1 90.03(18) . 2_655 ?
F4 Si1 F1 89.53(15) . 2_655 ?
F1 Si1 F1 179.1(3) . 2_655 ?
Si1 F1 Zn1 174.3(2) . . ?
C1 N1 C5 117.0(6) . . ?
C1 N1 Zn1 125.9(5) . . ?
C5 N1 Zn1 117.1(4) . . ?
N1 C1 C2 124.4(7) . . ?
N1 C1 H1 117.8 . . ?
C2 C1 H1 117.8 . . ?
C3 C2 C1 117.8(7) . . ?
C3 C2 H2 121.1 . . ?
C1 C2 H2 121.1 . . ?
C4 C3 C2 119.0(6) . . ?
C4 C3 C6 123.0(6) . . ?
C2 C3 C6 118.1(6) . . ?
C3 C4 C5 119.4(6) . . ?
C3 C4 H4 120.3 . . ?
C5 C4 H4 120.3 . . ?
N1 C5 C4 122.4(6) . . ?
N1 C5 H5 118.8 . . ?
C4 C5 H5 118.8 . . ?
O1 C6 C3 122.2(6) . . ?
O1 C6 S1 123.3(6) . . ?
C3 C6 S1 114.4(5) . . ?
C6 S1 C7 98.8(4) . . ?
C8 C7 S1 114.1(5) 1_545 . ?
C8 C7 H7A 108.7 1_545 . ?
S1 C7 H7A 108.7 . . ?
C8 C7 H7B 108.7 1_545 . ?
S1 C7 H7B 108.7 . . ?
H7A C7 H7B 107.6 . . ?
C7 C8 S2 110.6(6) 1_565 . ?
C7 C8 H8A 109.5 1_565 . ?
S2 C8 H8A 109.5 . . ?
C7 C8 H8B 109.5 1_565 . ?
S2 C8 H8B 109.5 . . ?
H8A C8 H8B 108.1 . . ?
C9 S2 C8 98.6(4) . . ?
O2 C9 C10 121.4(7) . . ?
O2 C9 S2 122.6(6) . . ?
C10 C9 S2 116.0(5) . . ?
C11 C10 C14 118.6(6) . . ?
C11 C10 C9 117.6(6) . . ?
C14 C10 C9 123.8(7) . . ?
C10 C11 C12 119.4(6) . . ?
C10 C11 H11 120.3 . . ?
C12 C11 H11 120.3 . . ?
N2 C12 C11 121.7(6) . . ?
N2 C12 H12 119.1 . . ?
C11 C12 H12 119.1 . . ?
C13 N2 C12 118.2(6) . . ?
C13 N2 Zn1 121.3(4) . . ?
C12 N2 Zn1 120.5(5) . . ?
N2 C13 C14 123.1(6) . . ?
N2 C13 H13 118.4 . . ?
C14 C13 H13 118.4 . . ?
C13 C14 C10 118.8(6) . . ?
C13 C14 H14 120.6 . . ?
C10 C14 H14 120.6 . . ?
Cl3 C15 Cl2 124(2) . . ?
Cl3 C15 Cl1 98.8(13) . . ?
Cl2 C15 Cl1 105.1(16) . . ?
Cl3 C15 H15 109.2 . . ?
Cl2 C15 H15 109.2 . . ?
Cl1 C15 H15 109.2 . . ?
O3 C16 C17 119.6(16) . . ?
O3 C16 H16A 107.4 . . ?
C17 C16 H16A 107.4 . . ?
O3 C16 H16B 107.4 . . ?
C17 C16 H16B 107.4 . . ?
H16A C16 H16B 107.0 . . ?

loop_
_geom_bond_atom_site_label_1
_geom_bond_atom_site_label_2
_geom_bond_distance
_geom_bond_site_symmetry_2
_geom_bond_publ_flag
Zn1 F1 2.084(4) 5_655 ?
Zn1 F1 2.084(4) . ?
Zn1 N2 2.138(5) . ?
Zn1 N2 2.138(5) 5_655 ?
Zn1 N1 2.166(6) . ?
Zn1 N1 2.166(6) 5_655 ?
Si1 F2 1.657(6) . ?
Si1 F3 1.659(4) 2_655 ?
Si1 F3 1.659(4) . ?
Si1 F4 1.678(6) . ?
Si1 F1 1.736(4) . ?
Si1 F1 1.736(4) 2_655 ?
N1 C1 1.323(9) . ?
N1 C5 1.361(9) . ?
C1 C2 1.388(10) . ?
C1 H1 0.9500 . ?
C2 C3 1.386(10) . ?
C2 H2 0.9500 . ?
C3 C4 1.378(9) . ?
C3 C6 1.515(9) . ?
C4 C5 1.381(9) . ?
C4 H4 0.9500 . ?
C5 H5 0.9500 . ?
C6 O1 1.188(9) . ?
C6 S1 1.762(7) . ?
S1 C7 1.789(8) . ?
C7 C8 1.518(10) 1_545 ?
C7 H7A 0.9900 . ?
C7 H7B 0.9900 . ?
C8 C7 1.518(10) 1_565 ?
C8 S2 1.809(8) . ?
C8 H8A 0.9900 . ?
C8 H8B 0.9900 . ?
S2 C9 1.746(8) . ?
C9 O2 1.230(10) . ?
C9 C10 1.505(10) . ?
C10 C11 1.382(10) . ?
C10 C14 1.394(10) . ?
C11 C12 1.392(10) . ?
C11 H11 0.9500 . ?
C12 N2 1.350(9) . ?
C12 H12 0.9500 . ?
N2 C13 1.344(9) . ?
C13 C14 1.372(10) . ?
C13 H13 0.9500 . ?
C14 H14 0.9500 . ?
C15 Cl3 1.62(3) . ?
C15 Cl2 1.76(3) . ?
C15 Cl1 1.96(3) . ?
C15 H15 1.0000 . ?
O3 C16 1.492(17) . ?
O3 H3 0.8400 . ?
C16 C17 1.551(17) . ?
C16 H16A 0.9900 . ?
C16 H16B 0.9900 . ?
C17 H17A 0.9800 . ?
C17 H17B 0.9800 . ?
C17 H17C 0.9800 . ?
